data_7106653
loop_
_publ_author_name
'Roy T. McBurney'
'Alexandra M. Z. Slawin'
'Laura A. Smart'
'Yanping Yu'
'John C. Walton'

_publ_section_title
;
 UV Promoted Phenanthridine Syntheses from Oxime Carbonate Derived Iminyl
 Radicals
;
_journal_name_full 'Chem. Commun.'
_journal_page_first 7974
_journal_paper_doi 10.1039/c1cc12720a
_journal_volume 47
_journal_year 2011
_chemical_formula_moiety 'C14 H10 N2 O2'
_chemical_formula_sum 'C14 H10 N2 O2'
_chemical_formula_weight 238.24
_chemical_name_systematic
;
?
;
_space_group_IT_number 14
_symmetry_cell_setting monoclinic
_symmetry_space_group_name_Hall '-P 2yn'
_symmetry_space_group_name_H-M 'P 1 21/n 1'
_atom_sites_solution_hydrogens geom
_atom_sites_solution_primary direct
_atom_sites_solution_secondary difmap
_audit_creation_method SHELXL-97
_cell_angle_alpha 90.00
_cell_angle_beta 96.36(2)
_cell_angle_gamma 90.00
_cell_formula_units_Z 4
_cell_length_a 4.469(3)
_cell_length_b 13.268(10)
_cell_length_c 18.459(16)
_cell_measurement_reflns_used 1066
_cell_measurement_temperature 173(2)
_cell_measurement_theta_max 68.5
_cell_measurement_theta_min 21.6
_cell_volume 1087.8(14)
_computing_cell_refinement 'CrystalClear (Rigaku Corp., 2004)'
_computing_data_collection 'CrystalClear (Rigaku Corp., 2004)'
_computing_data_reduction 'CrystalClear (Rigaku Corp., 2004)'
_computing_molecular_graphics 'Bruker SHELXTL'
_computing_publication_material 'Bruker SHELXTL'
_computing_structure_refinement 'SHELXL-97 (Sheldrick, 1997)'
_computing_structure_solution 'SHELXS-97 (Sheldrick, 1990)'
_diffrn_ambient_temperature 173(2)
_diffrn_measured_fraction_theta_full 0.997
_diffrn_measured_fraction_theta_max 0.990
_diffrn_measurement_device_type CCD
_diffrn_measurement_method '\w scans'
_diffrn_radiation_monochromator confocal
_diffrn_radiation_source 'rotating anode'
_diffrn_radiation_type CuK\a
_diffrn_radiation_wavelength 1.54178
_diffrn_reflns_av_R_equivalents 0.1630
_diffrn_reflns_av_sigmaI/netI 0.0708
_diffrn_reflns_limit_h_max 5
_diffrn_reflns_limit_h_min -5
_diffrn_reflns_limit_k_max 15
_diffrn_reflns_limit_k_min -15
_diffrn_reflns_limit_l_max 22
_diffrn_reflns_limit_l_min -22
_diffrn_reflns_number 13762
_diffrn_reflns_theta_full 67.00
_diffrn_reflns_theta_max 68.25
_diffrn_reflns_theta_min 4.11
_exptl_absorpt_coefficient_mu 0.816
_exptl_absorpt_correction_T_max 1.000
_exptl_absorpt_correction_T_min 0.516
_exptl_absorpt_correction_type multi-scan
_exptl_absorpt_process_details 'Jacobson, R. (1998) Private communication'
_exptl_crystal_colour brown
_exptl_crystal_density_diffrn 1.455
_exptl_crystal_description Prism
_exptl_crystal_F_000 496
_exptl_crystal_size_max 0.10
_exptl_crystal_size_mid 0.03
_exptl_crystal_size_min 0.03
_refine_diff_density_max 0.382
_refine_diff_density_min -0.384
_refine_diff_density_rms 0.085
_refine_ls_extinction_coef 0.028(9)
_refine_ls_extinction_expression Fc^*^=kFc[1+0.001xFc^2^\l^3^/sin(2\q)]^-1/4^
_refine_ls_extinction_method SHELXL
_refine_ls_goodness_of_fit_ref 1.244
_refine_ls_hydrogen_treatment constr
_refine_ls_matrix_type full
_refine_ls_number_parameters 165
_refine_ls_number_reflns 1978
_refine_ls_number_restraints 0
_refine_ls_restrained_S_all 1.244
_refine_ls_R_factor_all 0.1570
_refine_ls_R_factor_gt 0.1223
_refine_ls_shift/su_max 0.000
_refine_ls_shift/su_mean 0.000
_refine_ls_structure_factor_coef Fsqd
_refine_ls_weighting_details 'calc w=1/[\s^2^(Fo^2^)+(0.2000P)^2^+0.0000P] where P=(Fo^2^+2Fc^2^)/3'
_refine_ls_weighting_scheme calc
_refine_ls_wR_factor_gt 0.3345
_refine_ls_wR_factor_ref 0.3712
_reflns_number_gt 1317
_reflns_number_total 1978
_reflns_threshold_expression >2sigma(I)
_cod_data_source_file c1cc12720a.txt
_cod_data_source_block 5d
_cod_original_cell_volume 1087.8(15)
_cod_original_sg_symbol_H-M P2(1)/n
_cod_database_code 7106653

loop_
_symmetry_equiv_pos_as_xyz
'x, y, z'
'-x+1/2, y+1/2, -z+1/2'
'-x, -y, -z'
'x-1/2, -y-1/2, z-1/2'

loop_
_atom_site_label
_atom_site_type_symbol
_atom_site_fract_x
_atom_site_fract_y
_atom_site_fract_z
_atom_site_U_iso_or_equiv
_atom_site_adp_type
_atom_site_occupancy
_atom_site_symmetry_multiplicity
_atom_site_calc_flag
_atom_site_refinement_flags
_atom_site_disorder_assembly
_atom_site_disorder_group
N1 N 0.0596(8) 0.6289(3) 0.1786(2) 0.0666(12) Uani 1 1 d . . .
C1A C -0.0102(10) 0.7068(3) 0.2229(2) 0.0653(13) Uani 1 1 d . . .
C2 C -0.1904(10) 0.6829(3) 0.2779(2) 0.0670(13) Uani 1 1 d . . .
H2A H -0.2560 0.6155 0.2835 0.080 Uiso 1 1 calc R . .
C3 C -0.2721(11) 0.7567(3) 0.3239(2) 0.0676(13) Uani 1 1 d . . .
N3 N -0.4641(9) 0.7314(3) 0.3797(2) 0.0713(12) Uani 1 1 d . . .
O1 O -0.5468(8) 0.6439(3) 0.38422(18) 0.0871(12) Uani 1 1 d . . .
O2 O -0.5311(8) 0.7989(2) 0.42105(18) 0.0828(12) Uani 1 1 d . . .
C4 C -0.1772(11) 0.8561(3) 0.3177(3) 0.0730(14) Uani 1 1 d . . .
H4A H -0.2336 0.9063 0.3503 0.088 Uiso 1 1 calc R . .
C5 C -0.0031(11) 0.8804(3) 0.2645(2) 0.0693(13) Uani 1 1 d . . .
H5A H 0.0599 0.9482 0.2598 0.083 Uiso 1 1 calc R . .
C5A C 0.0861(10) 0.8072(3) 0.2160(2) 0.0640(13) Uani 1 1 d . . .
C5B C 0.2703(10) 0.8291(3) 0.1584(2) 0.0656(13) Uani 1 1 d . . .
C6 C 0.3794(10) 0.9258(3) 0.1447(3) 0.0686(13) Uani 1 1 d . . .
H6A H 0.3324 0.9807 0.1745 0.082 Uiso 1 1 calc R . .
C7 C 0.5507(11) 0.9419(3) 0.0896(2) 0.0741(14) Uani 1 1 d . . .
H7A H 0.6219 1.0079 0.0812 0.089 Uiso 1 1 calc R . .
C8 C 0.6237(11) 0.8625(4) 0.0449(3) 0.0741(14) Uani 1 1 d . . .
H8A H 0.7477 0.8744 0.0072 0.089 Uiso 1 1 calc R . .
C9 C 0.5166(11) 0.7680(3) 0.0556(3) 0.0720(14) Uani 1 1 d . . .
H9A H 0.5627 0.7147 0.0243 0.086 Uiso 1 1 calc R . .
C9A C 0.3382(10) 0.7484(3) 0.1125(2) 0.0639(13) Uani 1 1 d . . .
C10 C 0.2223(10) 0.6492(3) 0.1256(3) 0.0674(13) Uani 1 1 d . . .
C11 C 0.2928(11) 0.5632(3) 0.0773(3) 0.0780(14) Uani 1 1 d . . .
H11A H 0.2010 0.5013 0.0935 0.094 Uiso 1 1 calc R . .
H11B H 0.5115 0.5544 0.0801 0.094 Uiso 1 1 calc R . .
H11C H 0.2120 0.5779 0.0269 0.094 Uiso 1 1 calc R . .

loop_
_atom_site_aniso_label
_atom_site_aniso_U_11
_atom_site_aniso_U_22
_atom_site_aniso_U_33
_atom_site_aniso_U_23
_atom_site_aniso_U_13
_atom_site_aniso_U_12
N1 0.074(2) 0.054(2) 0.071(2) 0.0014(16) 0.0102(19) 0.0001(17)
C1A 0.070(3) 0.054(3) 0.072(3) 0.001(2) 0.009(2) 0.006(2)
C2 0.073(3) 0.052(3) 0.076(3) 0.003(2) 0.009(2) 0.001(2)
C3 0.071(3) 0.056(3) 0.076(3) 0.000(2) 0.010(2) 0.000(2)
N3 0.077(3) 0.063(2) 0.075(2) 0.005(2) 0.012(2) 0.000(2)
O1 0.103(3) 0.068(2) 0.095(3) 0.0057(17) 0.028(2) -0.0093(18)
O2 0.097(3) 0.071(2) 0.082(2) -0.0045(16) 0.0209(19) 0.0060(17)
C4 0.084(3) 0.055(3) 0.081(3) -0.005(2) 0.013(3) 0.000(2)
C5 0.082(3) 0.046(2) 0.081(3) -0.004(2) 0.013(3) 0.002(2)
C5A 0.070(3) 0.049(2) 0.072(3) 0.001(2) 0.005(2) -0.003(2)
C5B 0.068(3) 0.058(3) 0.071(3) 0.005(2) 0.009(2) 0.003(2)
C6 0.076(3) 0.054(3) 0.076(3) 0.008(2) 0.010(2) 0.001(2)
C7 0.084(3) 0.055(3) 0.084(3) 0.007(2) 0.010(3) -0.008(2)
C8 0.076(3) 0.073(3) 0.073(3) 0.015(2) 0.010(2) 0.000(2)
C9 0.082(3) 0.062(3) 0.072(3) 0.003(2) 0.008(2) 0.001(2)
C9A 0.067(3) 0.054(3) 0.070(3) -0.002(2) 0.006(2) 0.002(2)
C10 0.071(3) 0.058(3) 0.072(3) -0.003(2) 0.003(2) 0.003(2)
C11 0.093(4) 0.059(3) 0.083(3) -0.001(2) 0.015(3) 0.003(2)

loop_
_atom_type_symbol
_atom_type_description
_atom_type_scat_dispersion_real
_atom_type_scat_dispersion_imag
_atom_type_scat_source
C C 0.0181 0.0091 'International Tables Vol C Tables 4.2.6.8 and 6.1.1.4'
H H 0.0000 0.0000 'International Tables Vol C Tables 4.2.6.8 and 6.1.1.4'
N N 0.0311 0.0180 'International Tables Vol C Tables 4.2.6.8 and 6.1.1.4'
O O 0.0492 0.0322 'International Tables Vol C Tables 4.2.6.8 and 6.1.1.4'

loop_
_geom_angle_atom_site_label_1
_geom_angle_atom_site_label_2
_geom_angle_atom_site_label_3
_geom_angle
_geom_angle_site_symmetry_1
_geom_angle_site_symmetry_3
_geom_angle_publ_flag
C10 N1 C1A 118.1(4) . . ?
N1 C1A C2 116.6(4) . . ?
N1 C1A C5A 124.4(4) . . ?
C2 C1A C5A 119.1(4) . . ?
C3 C2 C1A 120.0(4) . . ?
C3 C2 H2A 120.0 . . ?
C1A C2 H2A 120.0 . . ?
C2 C3 C4 121.4(5) . . ?
C2 C3 N3 119.5(4) . . ?
C4 C3 N3 119.1(4) . . ?
O1 N3 O2 123.3(4) . . ?
O1 N3 C3 118.4(4) . . ?
O2 N3 C3 118.3(4) . . ?
C5 C4 C3 119.2(4) . . ?
C5 C4 H4A 120.4 . . ?
C3 C4 H4A 120.4 . . ?
C4 C5 C5A 121.5(4) . . ?
C4 C5 H5A 119.3 . . ?
C5A C5 H5A 119.3 . . ?
C5 C5A C1A 118.9(4) . . ?
C5 C5A C5B 123.7(4) . . ?
C1A C5A C5B 117.5(4) . . ?
C6 C5B C9A 118.7(4) . . ?
C6 C5B C5A 123.6(4) . . ?
C9A C5B C5A 117.7(4) . . ?
C7 C6 C5B 121.0(4) . . ?
C7 C6 H6A 119.5 . . ?
C5B C6 H6A 119.5 . . ?
C6 C7 C8 120.8(4) . . ?
C6 C7 H7A 119.6 . . ?
C8 C7 H7A 119.6 . . ?
C9 C8 C7 119.9(5) . . ?
C9 C8 H8A 120.0 . . ?
C7 C8 H8A 120.0 . . ?
C8 C9 C9A 120.9(4) . . ?
C8 C9 H9A 119.6 . . ?
C9A C9 H9A 119.6 . . ?
C9 C9A C5B 118.8(4) . . ?
C9 C9A C10 122.3(4) . . ?
C5B C9A C10 118.9(4) . . ?
N1 C10 C9A 123.4(4) . . ?
N1 C10 C11 117.2(4) . . ?
C9A C10 C11 119.4(4) . . ?
C10 C11 H11A 109.5 . . ?
C10 C11 H11B 109.5 . . ?
H11A C11 H11B 109.5 . . ?
C10 C11 H11C 109.5 . . ?
H11A C11 H11C 109.5 . . ?
H11B C11 H11C 109.5 . . ?

loop_
_geom_bond_atom_site_label_1
_geom_bond_atom_site_label_2
_geom_bond_distance
_geom_bond_site_symmetry_2
_geom_bond_publ_flag
N1 C10 1.310(6) . ?
N1 C1A 1.376(5) . ?
C1A C2 1.401(6) . ?
C1A C5A 1.410(6) . ?
C2 C3 1.371(6) . ?
C2 H2A 0.9500 . ?
C3 C4 1.394(6) . ?
C3 N3 1.451(6) . ?
N3 O1 1.224(4) . ?
N3 O2 1.236(5) . ?
C4 C5 1.358(6) . ?
C4 H4A 0.9500 . ?
C5 C5A 1.408(6) . ?
C5 H5A 0.9500 . ?
C5A C5B 1.443(6) . ?
C5B C6 1.406(6) . ?
C5B C9A 1.418(6) . ?
C6 C7 1.356(6) . ?
C6 H6A 0.9500 . ?
C7 C8 1.399(6) . ?
C7 H7A 0.9500 . ?
C8 C9 1.364(6) . ?
C8 H8A 0.9500 . ?
C9 C9A 1.412(7) . ?
C9 H9A 0.9500 . ?
C9A C10 1.445(6) . ?
C10 C11 1.502(6) . ?
C11 H11A 0.9800 . ?
C11 H11B 0.9800 . ?
C11 H11C 0.9800 . ?

loop_
_geom_torsion_atom_site_label_1
_geom_torsion_atom_site_label_2
_geom_torsion_atom_site_label_3
_geom_torsion_atom_site_label_4
_geom_torsion
_geom_torsion_site_symmetry_1
_geom_torsion_site_symmetry_2
_geom_torsion_site_symmetry_3
_geom_torsion_site_symmetry_4
_geom_torsion_publ_flag
C10 N1 C1A C2 178.5(4) . . . . ?
C10 N1 C1A C5A -1.2(7) . . . . ?
N1 C1A C2 C3 -179.4(4) . . . . ?
C5A C1A C2 C3 0.4(7) . . . . ?
C1A C2 C3 C4 -0.6(7) . . . . ?
C1A C2 C3 N3 178.7(4) . . . . ?
C2 C3 N3 O1 0.3(7) . . . . ?
C4 C3 N3 O1 179.7(4) . . . . ?
C2 C3 N3 O2 179.0(4) . . . . ?
C4 C3 N3 O2 -1.7(7) . . . . ?
C2 C3 C4 C5 0.8(8) . . . . ?
N3 C3 C4 C5 -178.5(4) . . . . ?
C3 C4 C5 C5A -0.7(7) . . . . ?
C4 C5 C5A C1A 0.5(7) . . . . ?
C4 C5 C5A C5B 179.9(4) . . . . ?
N1 C1A C5A C5 179.4(4) . . . . ?
C2 C1A C5A C5 -0.3(7) . . . . ?
N1 C1A C5A C5B 0.0(7) . . . . ?
C2 C1A C5A C5B -179.7(4) . . . . ?
C5 C5A C5B C6 -0.1(8) . . . . ?
C1A C5A C5B C6 179.3(4) . . . . ?
C5 C5A C5B C9A -178.7(4) . . . . ?
C1A C5A C5B C9A 0.7(7) . . . . ?
C9A C5B C6 C7 -1.1(7) . . . . ?
C5A C5B C6 C7 -179.7(4) . . . . ?
C5B C6 C7 C8 -0.1(7) . . . . ?
C6 C7 C8 C9 1.5(7) . . . . ?
C7 C8 C9 C9A -1.6(7) . . . . ?
C8 C9 C9A C5B 0.4(7) . . . . ?
C8 C9 C9A C10 -179.7(4) . . . . ?
C6 C5B C9A C9 1.0(7) . . . . ?
C5A C5B C9A C9 179.7(4) . . . . ?
C6 C5B C9A C10 -178.9(4) . . . . ?
C5A C5B C9A C10 -0.3(6) . . . . ?
C1A N1 C10 C9A 1.7(7) . . . . ?
C1A N1 C10 C11 -179.3(4) . . . . ?
C9 C9A C10 N1 179.1(4) . . . . ?
C5B C9A C10 N1 -1.0(7) . . . . ?
C9 C9A C10 C11 0.1(7) . . . . ?
C5B C9A C10 C11 180.0(4) . . . . ?
